data_7205991
loop_
_publ_author_name
'Thomas, Lynne H.'
'Craig, Gavin A.'
'Gutmann, Matthias J.'
'Parkin, Andrew'
'Shankland, Kenneth'
'Wilson, Chick C.'

_publ_section_title
;
 Conformational polymorphism of the molecular complex of
 3-fluorobenzoic acid with 4-acetylpyridine
;
_journal_issue 10
_journal_name_full CrystEngComm
_journal_page_first 3349
_journal_paper_doi 10.1039/c1ce05139c
_journal_volume 13
_journal_year 2011
_chemical_formula_sum 'C14 H12 F N O3'
_chemical_formula_weight 261.25
_chemical_name_systematic
;
3-fluorobenzoic acid 4-acetylpyridine
;
_space_group_IT_number 14
_symmetry_cell_setting monoclinic
_symmetry_space_group_name_Hall '-P 2yn'
_symmetry_space_group_name_H-M 'P 1 21/n 1'
_atom_sites_solution_hydrogens difmap
_atom_sites_solution_primary direct
_atom_sites_solution_secondary difmap
_cell_angle_alpha 90
_cell_angle_beta 95.670(12)
_cell_angle_gamma 90
_cell_formula_units_Z 4
_cell_length_a 7.9892(15)
_cell_length_b 6.9703(14)
_cell_length_c 21.947(4)
_cell_measurement_temperature 150(2)
_cell_volume 1216.2(4)
_computing_cell_refinement 'SXD2001 (Gutmann, 2001)'
_computing_data_collection 'SXD2001 (Gutmann, 2001)'
_computing_data_reduction 'SXD2001 (Gutmann, 2001)'
_computing_structure_refinement 'SHELXL-97 (Sheldrick, 1997)'
_computing_structure_solution 'SHELXS-97 (Sheldrick, 1990)'
_diffrn_ambient_temperature 150(2)
_diffrn_measurement_device_type 'SXD time-of-flight LAUE diffraction'
_diffrn_measurement_method 'time-of-flight LAUE diffraction'
_diffrn_radiation_probe neutron
_diffrn_radiation_source 'ISIS spallation source'
_diffrn_radiation_type neutron
_diffrn_radiation_wavelength 0.7-6.9
_diffrn_reflns_av_unetI/netI 0.1051
_diffrn_reflns_limit_h_max 13
_diffrn_reflns_limit_h_min -15
_diffrn_reflns_limit_k_max 12
_diffrn_reflns_limit_k_min -9
_diffrn_reflns_limit_l_max 42
_diffrn_reflns_limit_l_min -41
_diffrn_reflns_number 7921
_diffrn_reflns_theta_full 83.3
_diffrn_reflns_theta_max 83.3
_diffrn_reflns_theta_min 10.26
_exptl_absorpt_coefficient_mu 0.136
_exptl_absorpt_correction_type gaussian
_exptl_absorpt_process_details 'SXD2001 (Gutmann, 2001)'
_exptl_crystal_density_diffrn 1.427
_exptl_crystal_density_method 'not measured'
_exptl_crystal_F_000 322
_exptl_crystal_size_max 6
_exptl_crystal_size_mid 3
_exptl_crystal_size_min 1
_refine_diff_density_max 1.654
_refine_diff_density_min -1.442
_refine_diff_density_rms 0.339
_refine_ls_extinction_coef 0.00471(18)
_refine_ls_extinction_method SHELXL
_refine_ls_goodness_of_fit_ref 0.995
_refine_ls_hydrogen_treatment refall
_refine_ls_matrix_type full
_refine_ls_number_parameters 282
_refine_ls_number_reflns 7921
_refine_ls_number_restraints 0
_refine_ls_restrained_S_all 0.995
_refine_ls_R_factor_all 0.0962
_refine_ls_R_factor_gt 0.0962
_refine_ls_shift/su_max 0
_refine_ls_shift/su_mean 0
_refine_ls_structure_factor_coef Fsqd
_refine_ls_weighting_details 'calc w=1/[\s^2^(Fo^2^)+(0.2000P)^2^+0.0000P] where P=(Fo^2^+2Fc^2^)/3'
_refine_ls_weighting_scheme calc
_refine_ls_wR_factor_ref 0.2423
_reflns_number_gt 7921
_reflns_number_total 7921
_reflns_threshold_expression >2\s(I)
_cod_data_source_file c1ce05139c.txt
_cod_data_source_block neutron_formII
_cod_original_sg_symbol_H-M P21/n
_cod_database_code 7205991

loop_
_symmetry_equiv_pos_as_xyz
'x, y, z'
'-x+1/2, y+1/2, -z+1/2'
'-x, -y, -z'
'x-1/2, -y-1/2, z-1/2'

loop_
_atom_site_label
_atom_site_fract_x
_atom_site_fract_y
_atom_site_fract_z
_atom_site_U_iso_or_equiv
_atom_site_adp_type
_atom_site_calc_flag
_atom_site_refinement_flags
_atom_site_occupancy
_atom_site_disorder_assembly
_atom_site_disorder_group
_atom_site_type_symbol
O1 1.2457(4) -0.5392(5) 0.17327(15) 0.0280(8) Uani d . 1 . . O
N1 0.9394(2) 0.0845(3) 0.14910(9) 0.0206(4) Uani d . 1 . . N
C1 1.0317(3) 0.0015(4) 0.19582(12) 0.0194(5) Uani d . 1 . . C
C2 1.1063(3) -0.1778(4) 0.19098(11) 0.0175(5) Uani d . 1 . . C
C3 1.0863(2) -0.2733(4) 0.13471(11) 0.0148(5) Uani d . 1 . . C
C4 0.9914(3) -0.1849(4) 0.08615(12) 0.0181(5) Uani d . 1 . . C
C5 0.9199(3) -0.0062(4) 0.09536(12) 0.0196(5) Uani d . 1 . . C
C6 1.1684(3) -0.4658(4) 0.12893(11) 0.0171(5) Uani d . 1 . . C
C7 1.1495(3) -0.5634(5) 0.06788(13) 0.0249(6) Uani d . 1 . . C
H1 1.0471(7) 0.0787(10) 0.2390(3) 0.0428(16) Uani d . 1 . . H
H2 1.1794(7) -0.2405(9) 0.2301(3) 0.0369(14) Uani d . 1 . . H
H3 0.9703(8) -0.2520(10) 0.0410(3) 0.0425(15) Uani d . 1 . . H
H4 0.8394(7) 0.0663(10) 0.0588(3) 0.0425(16) Uani d . 1 . . H
H5 1.1982(8) -0.4754(12) 0.0328(3) 0.0493(18) Uani d . 1 . . H
H6 1.0170(7) -0.5885(11) 0.0543(3) 0.0463(17) Uani d . 1 . . H
H7 1.2163(10) -0.6981(11) 0.0698(3) 0.058(2) Uani d . 1 . . H
O2 0.6932(4) 0.3980(6) 0.06542(15) 0.0293(8) Uani d . 1 . . O
O3 0.7801(4) 0.4090(5) 0.16485(15) 0.0250(7) Uani d . 1 . . O
F1 0.3473(4) 1.0067(6) 0.03624(16) 0.0312(8) Uani d . 1 . . F
C8 0.6317(3) 0.7587(4) 0.18115(11) 0.0176(5) Uani d . 1 . . C
C9 0.5551(3) 0.9363(4) 0.18811(13) 0.0208(6) Uani d . 1 . . C
C10 0.4603(3) 1.0215(4) 0.13917(12) 0.0209(6) Uani d . 1 . . C
C11 0.4426(3) 0.9255(4) 0.08338(12) 0.0203(6) Uani d . 1 . . C
C12 0.5160(3) 0.7488(4) 0.07454(12) 0.0177(5) Uani d . 1 . . C
C13 0.6127(3) 0.6651(4) 0.12451(11) 0.0154(5) Uani d . 1 . . C
C14 0.6979(3) 0.4787(4) 0.11517(12) 0.0180(5) Uani d . 1 . . C
H8 0.7076(6) 0.6953(9) 0.2192(2) 0.0324(13) Uani d . 1 . . H
H9 0.5714(7) 1.0056(10) 0.2324(3) 0.0427(15) Uani d . 1 . . H
H10 0.3987(7) 1.1606(10) 0.1438(3) 0.0397(15) Uani d . 1 . . H
H11 0.5010(7) 0.6797(10) 0.0304(3) 0.0378(14) Uani d . 1 . . H
H12 0.8421(6) 0.2784(9) 0.1560(3) 0.0329(13) Uani d . 1 . . H

loop_
_atom_site_aniso_label
_atom_site_aniso_U_11
_atom_site_aniso_U_22
_atom_site_aniso_U_33
_atom_site_aniso_U_12
_atom_site_aniso_U_13
_atom_site_aniso_U_23
O1 0.0384(15) 0.023(2) 0.0207(16) 0.0135(13) -0.0092(12) -0.0009(14)
N1 0.0223(7) 0.0161(11) 0.0227(10) 0.0029(7) -0.0003(6) -0.0024(9)
C1 0.0217(9) 0.0188(15) 0.0171(12) 0.0030(10) -0.0017(8) -0.0032(11)
C2 0.0185(9) 0.0196(15) 0.0141(12) 0.0029(9) -0.0003(8) 0.0001(11)
C3 0.0148(8) 0.0157(15) 0.0134(11) -0.0007(8) -0.0008(8) -0.0018(10)
C4 0.0212(9) 0.0187(16) 0.0136(12) 0.0032(9) -0.0028(8) -0.0009(11)
C5 0.0242(10) 0.0157(15) 0.0176(12) 0.0028(9) -0.0039(9) 0.0014(11)
C6 0.0199(9) 0.0162(16) 0.0145(12) 0.0029(9) -0.0022(8) -0.0007(10)
C7 0.0329(13) 0.0244(19) 0.0166(13) 0.0062(11) -0.0017(10) -0.0050(12)
H1 0.053(3) 0.044(4) 0.029(3) 0.008(3) -0.007(2) -0.020(3)
H2 0.045(3) 0.040(4) 0.023(3) 0.011(3) -0.010(2) -0.001(3)
H3 0.058(3) 0.040(5) 0.026(3) 0.008(3) -0.009(2) -0.006(3)
H4 0.054(3) 0.039(4) 0.031(3) 0.011(3) -0.017(2) 0.008(3)
H5 0.060(3) 0.062(6) 0.028(3) -0.001(3) 0.018(3) -0.002(3)
H6 0.045(3) 0.054(5) 0.039(4) -0.001(3) -0.001(3) -0.013(3)
H7 0.086(5) 0.041(5) 0.043(4) 0.037(4) -0.012(3) -0.015(4)
O2 0.0414(15) 0.028(2) 0.0172(15) 0.0107(14) -0.0016(12) -0.0050(14)
O3 0.0339(14) 0.0205(19) 0.0192(15) 0.0109(13) -0.0041(11) 0.0017(14)
F1 0.0306(13) 0.038(2) 0.0241(17) 0.0163(15) -0.0018(12) 0.0057(17)
C8 0.0189(9) 0.0208(16) 0.0130(11) 0.0017(9) 0.0002(8) -0.0005(10)
C9 0.0220(10) 0.0206(16) 0.0196(13) 0.0028(10) 0.0014(9) -0.0020(12)
C10 0.0200(10) 0.0201(17) 0.0222(14) 0.0062(10) 0.0009(9) 0.0015(12)
C11 0.0185(9) 0.0239(16) 0.0182(12) 0.0059(10) 0.0003(8) 0.0036(11)
C12 0.0174(9) 0.0184(16) 0.0174(12) 0.0033(9) 0.0020(9) 0.0014(11)
C13 0.0159(8) 0.0142(14) 0.0159(12) 0.0002(9) 0.0013(8) 0.0031(10)
C14 0.0213(9) 0.0161(16) 0.0165(12) -0.0002(9) 0.0015(8) 0.0018(11)
H8 0.036(2) 0.035(4) 0.024(3) 0.010(2) -0.008(2) 0.004(2)
H9 0.054(3) 0.044(4) 0.028(3) 0.013(3) -0.008(2) -0.018(3)
H10 0.049(3) 0.028(4) 0.041(4) 0.018(3) -0.001(3) 0.000(3)
H11 0.046(3) 0.041(4) 0.025(3) 0.005(3) -0.006(2) -0.006(3)
H12 0.041(3) 0.025(4) 0.032(3) 0.005(2) -0.002(2) -0.003(2)

loop_
_atom_type_symbol
_atom_type_description
_atom_type_scat_dispersion_real
_atom_type_scat_dispersion_imag
_atom_type_scat_source
C C 0 0 'International Tables Vol C Tables 4.2.6.8 and 6.1.1.4'
H H 0 0 'International Tables Vol C Tables 4.2.6.8 and 6.1.1.4'
F F 0 0 'International Tables Vol C Tables 4.2.6.8 and 6.1.1.4'
N N 0 0 'International Tables Vol C Tables 4.2.6.8 and 6.1.1.4'
O O 0 0 'International Tables Vol C Tables 4.2.6.8 and 6.1.1.4'

loop_
_geom_angle_atom_site_label_1
_geom_angle_atom_site_label_2
_geom_angle_atom_site_label_3
_geom_angle
_geom_angle_site_symmetry_1
_geom_angle_site_symmetry_3
_geom_angle_publ_flag
C5 N1 C1 118.8(2) . . ?
N1 C1 C2 122.6(2) . . ?
C1 C2 C3 118.8(2) . . ?
C4 C3 C2 118.2(2) . . ?
C4 C3 C6 122.7(2) . . ?
C2 C3 C6 119.1(2) . . ?
C3 C4 C5 119.0(2) . . ?
N1 C5 C4 122.6(2) . . ?
O1 C6 C7 121.6(3) . . ?
O1 C6 C3 120.0(3) . . ?
C7 C6 C3 118.3(2) . . ?
C9 C8 C13 120.0(2) . . ?
C10 C9 C8 120.5(2) . . ?
C9 C10 C11 118.4(3) . . ?
F1 C11 C12 118.7(3) . . ?
F1 C11 C10 118.3(3) . . ?
C12 C11 C10 122.9(2) . . ?
C11 C12 C13 117.9(2) . . ?
C8 C13 C12 120.2(2) . . ?
C8 C13 C14 121.2(2) . . ?
C12 C13 C14 118.6(2) . . ?
O2 C14 O3 122.7(3) . . ?
O2 C14 C13 123.3(3) . . ?
O3 C14 C13 114.0(3) . . ?

loop_
_geom_bond_atom_site_label_1
_geom_bond_atom_site_label_2
_geom_bond_site_symmetry_2
_geom_bond_distance
_geom_bond_publ_flag
O1 C6 . 1.213(4) ?
N1 C5 . 1.334(3) ?
N1 C1 . 1.334(3) ?
C1 C2 . 1.393(4) ?
C2 C3 . 1.398(3) ?
C3 C4 . 1.389(3) ?
C3 C6 . 1.504(4) ?
C4 C5 . 1.393(4) ?
C6 C7 . 1.497(4) ?
O2 C14 . 1.226(4) ?
O3 C14 . 1.310(4) ?
F1 C11 . 1.347(4) ?
C8 C9 . 1.396(4) ?
C8 C13 . 1.399(4) ?
C9 C10 . 1.386(4) ?
C10 C11 . 1.390(4) ?
C11 C12 . 1.386(4) ?
C12 C13 . 1.405(3) ?
C13 C14 . 1.490(4) ?

loop_
_geom_hbond_atom_site_label_D
_geom_hbond_atom_site_label_H
_geom_hbond_atom_site_label_A
_geom_hbond_distance_DH
_geom_hbond_distance_HA
_geom_hbond_distance_DA
_geom_hbond_angle_DHA
_geom_hbond_site_symmetry_A
O3 H12 N1 1.064(7) 1.574(6) 2.635(4) 174.9(5) .

loop_
_cod_related_entry_id
_cod_related_entry_database
_cod_related_entry_code
1 ChemSpider 30653770
